data_2224069
loop_
_publ_author_name
'Yang, Yun-Xia'
'Li, Qi'
'Ng, Seik Weng'

_publ_section_title
;
 Tris(tetraethylammonium) hydrogen bis[2-(sulfatosulfanyl)benzoate]
;
_journal_coeditor_code XU2617
_journal_issue 11
_journal_name_full 'Acta Crystallographica Section E'
_journal_page_first o2768
_journal_paper_doi 10.1107/S1600536809041415
_journal_volume 65
_journal_year 2009
_chemical_formula_iupac '3C8 H20 N +, C6 H5 O5 S2 2-, C6 H4 O5 S2 -'
_chemical_formula_moiety '3(C8 H20 N) +, (C6 H4 O5 S2) -, (C6 H5 O5 S2) 2-'
_chemical_formula_sum 'C38 H69 N3 O10 S4'
_chemical_formula_weight 856.20
_chemical_name_systematic
;
Tris(tetraethylammonium) hydrogen bis[2-(sulfatosulfanyl)benzoate]
;
_space_group_IT_number 2
_symmetry_cell_setting triclinic
_symmetry_space_group_name_Hall '-P 1'
_symmetry_space_group_name_H-M 'P -1'
_atom_sites_solution_hydrogens geom
_atom_sites_solution_primary direct
_atom_sites_solution_secondary difmap
_audit_creation_method SHELXL-97
_cell_angle_alpha 90.6490(10)
_cell_angle_beta 93.8450(10)
_cell_angle_gamma 114.6780(10)
_cell_formula_units_Z 1
_cell_length_a 7.97740(10)
_cell_length_b 9.24390(10)
_cell_length_c 17.0074(3)
_cell_measurement_reflns_used 4127
_cell_measurement_temperature 293(2)
_cell_measurement_theta_max 28.2
_cell_measurement_theta_min 2.2
_cell_volume 1135.98(3)
_computing_cell_refinement 'SAINT (Bruker, 2007)'
_computing_data_collection 'APEX2 (Bruker, 2007)'
_computing_data_reduction 'SAINT (Bruker, 2007)'
_computing_molecular_graphics 'X-SEED (Barbour, 2001)'
_computing_publication_material 'publCIF (Westrip, 2009)'
_computing_structure_refinement 'SHELXL97 (Sheldrick, 2008)'
_computing_structure_solution 'SHELXS97 (Sheldrick, 2008)'
_diffrn_ambient_temperature 293(2)
_diffrn_measured_fraction_theta_full 0.994
_diffrn_measured_fraction_theta_max 0.994
_diffrn_measurement_device_type 'Bruker APEXII'
_diffrn_measurement_method '\f and \w'
_diffrn_radiation_monochromator graphite
_diffrn_radiation_source 'fine-focus sealed tube'
_diffrn_radiation_type MoK\a
_diffrn_radiation_wavelength 0.71073
_diffrn_reflns_av_R_equivalents 0.0158
_diffrn_reflns_av_sigmaI/netI 0.0248
_diffrn_reflns_limit_h_max 10
_diffrn_reflns_limit_h_min -8
_diffrn_reflns_limit_k_max 12
_diffrn_reflns_limit_k_min -11
_diffrn_reflns_limit_l_max 22
_diffrn_reflns_limit_l_min -22
_diffrn_reflns_number 10538
_diffrn_reflns_theta_full 27.49
_diffrn_reflns_theta_max 27.49
_diffrn_reflns_theta_min 2.40
_diffrn_standards_decay_% 0
_diffrn_standards_interval_count 0
_diffrn_standards_interval_time 0
_diffrn_standards_number 0
_exptl_absorpt_coefficient_mu 0.263
_exptl_absorpt_correction_T_max 0.9492
_exptl_absorpt_correction_T_min 0.8796
_exptl_absorpt_correction_type multi-scan
_exptl_absorpt_process_details '(SADABS; Sheldrick, 1996)'
_exptl_crystal_colour Yellow
_exptl_crystal_density_diffrn 1.252
_exptl_crystal_density_method 'not measured'
_exptl_crystal_description Block
_exptl_crystal_F_000 462
_exptl_crystal_size_max 0.50
_exptl_crystal_size_mid 0.20
_exptl_crystal_size_min 0.20
_refine_diff_density_max 0.963
_refine_diff_density_min -0.279
_refine_ls_extinction_method none
_refine_ls_goodness_of_fit_ref 1.026
_refine_ls_hydrogen_treatment constr
_refine_ls_matrix_type full
_refine_ls_number_parameters 315
_refine_ls_number_reflns 5176
_refine_ls_number_restraints 62
_refine_ls_restrained_S_all 1.044
_refine_ls_R_factor_all 0.0729
_refine_ls_R_factor_gt 0.0578
_refine_ls_shift/su_max 0.001
_refine_ls_shift/su_mean 0.001
_refine_ls_structure_factor_coef Fsqd
_refine_ls_weighting_details 'calc w=1/[\s^2^(Fo^2^)+(0.1007P)^2^+0.4839P] where P=(Fo^2^+2Fc^2^)/3'
_refine_ls_weighting_scheme calc
_refine_ls_wR_factor_gt 0.1674
_refine_ls_wR_factor_ref 0.1814
_reflns_number_gt 4013
_reflns_number_total 5176
_reflns_threshold_expression I>2\s(I)
_cod_data_source_file xu2617.cif
_cod_data_source_block I
_cod_depositor_comments
;
The following automatic conversions were performed:
'_symmetry_cell_setting' value 'Triclinic' changed to 'triclinic'
according to '/home/saulius/struct/CIF-dictionaries/cif_core.dic'
dictionary named 'cif_core.dic' version 2.4.1 from
2010-06-29.

'_exptl_absorpt_correction_type' value 'Multi-scan' changed
to 'multi-scan' according to
'/home/saulius/struct/CIF-dictionaries/cif_core.dic' dictionary named
'cif_core.dic' version 2.4.1 from 2010-06-29.

Automatic conversion script
Id: cif_fix_enum 1527 2010-12-29 10:47:43Z saulius 

The following automatic conversions were performed:

'_symmetry_cell_setting' value 'Triclinic' changed to 'triclinic'
according to /home/saulius/struct/CIF-dictionaries/cif_core.dic
dictionary named 'cif_core.dic' version 2.4.1 from
2010-06-29.

'_exptl_absorpt_correction_type' value 'Multi-scan'
changed to 'multi-scan' according to
/home/saulius/struct/CIF-dictionaries/cif_core.dic dictionary named
'cif_core.dic' version 2.4.1 from 2010-06-29.

Automatic conversion script
Id: cif_fix_values 1715 2011-07-08 13:25:40Z adriana 
;
_cod_database_code 2224069
_cod_database_fobs_code 2224069

loop_
_symmetry_equiv_pos_as_xyz
'x, y, z'
'-x, -y, -z'

loop_
_atom_site_type_symbol
_atom_site_label
_atom_site_fract_x
_atom_site_fract_y
_atom_site_fract_z
_atom_site_U_iso_or_equiv
_atom_site_adp_type
_atom_site_calc_flag
_atom_site_refinement_flags
_atom_site_occupancy
_atom_site_disorder_assembly
_atom_site_disorder_group
S S1 0.37903(8) 0.68955(7) 0.65535(4) 0.04844(19) Uani d . 1 . .
S S2 0.44246(9) 0.81719(10) 0.76485(4) 0.0641(2) Uani d . 1 A .
O O1 0.6914(7) 1.0046(7) 0.9874(2) 0.0780(13) Uani d P 0.50 A 1
O O2 0.5551(8) 1.0673(8) 0.8853(3) 0.0895(16) Uani d P 0.50 A 1
O O1' 0.4910(7) 0.9213(7) 0.9244(3) 0.0896(15) Uani d P 0.50 A 2
H H1' 0.4299 0.9501 0.9524 0.134 Uiso calc PR 0.50 A 2
O O2' 0.7394(9) 1.1516(7) 0.9423(4) 0.123(2) Uani d P 0.50 A 2
O O3 0.3824(3) 0.5381(2) 0.66859(14) 0.0691(5) Uani d . 1 . .
O O4 0.1964(3) 0.6831(3) 0.63761(13) 0.0711(6) Uani d . 1 . .
O O5 0.5132(3) 0.7840(2) 0.60344(11) 0.0626(5) Uani d . 1 . .
N N1 0.2613(3) 0.7183(2) 0.37055(12) 0.0483(5) Uani d . 1 . .
C C1 0.4500(4) 0.8384(3) 0.4057(2) 0.0648(7) Uani d . 1 . .
H H1A 0.4515 0.9438 0.4049 0.078 Uiso calc R 1 . .
H H1B 0.4650 0.8149 0.4605 0.078 Uiso calc R 1 . .
C C2 0.6126(4) 0.8418(4) 0.3648(3) 0.0862(11) Uani d . 1 . .
H H2A 0.7242 0.9250 0.3886 0.129 Uiso calc R 1 . .
H H2B 0.5977 0.8616 0.3100 0.129 Uiso calc R 1 . .
H H2C 0.6197 0.7411 0.3695 0.129 Uiso calc R 1 . .
C C3 0.2295(5) 0.7693(4) 0.2883(2) 0.0802(10) Uani d . 1 . .
H H3A 0.2444 0.8788 0.2921 0.096 Uiso calc R 1 . .
H H3B 0.3246 0.7666 0.2564 0.096 Uiso calc R 1 . .
C C4 0.0438(6) 0.6697(6) 0.2463(3) 0.1221(19) Uani d . 1 . .
H H4A 0.0316 0.7160 0.1972 0.183 Uiso calc R 1 . .
H H4B -0.0520 0.6658 0.2786 0.183 Uiso calc R 1 . .
H H4C 0.0331 0.5637 0.2362 0.183 Uiso calc R 1 . .
C C5 0.2520(4) 0.5528(3) 0.36561(16) 0.0577(6) Uani d . 1 . .
H H5A 0.1313 0.4817 0.3414 0.069 Uiso calc R 1 . .
H H5B 0.3437 0.5523 0.3311 0.069 Uiso calc R 1 . .
C C6 0.2829(5) 0.4878(4) 0.44214(18) 0.0700(8) Uani d . 1 . .
H H6A 0.2831 0.3853 0.4328 0.105 Uiso calc R 1 . .
H H6B 0.1856 0.4772 0.4751 0.105 Uiso calc R 1 . .
H H6C 0.3998 0.5590 0.4679 0.105 Uiso calc R 1 . .
C C7 0.1166(4) 0.7199(4) 0.4235(2) 0.0670(7) Uani d . 1 . .
H H7A -0.0016 0.6353 0.4048 0.080 Uiso calc R 1 . .
H H7B 0.1479 0.6951 0.4762 0.080 Uiso calc R 1 . .
C C8 0.0934(6) 0.8724(5) 0.4290(3) 0.1058(15) Uani d . 1 . .
H H8A 0.0017 0.8618 0.4650 0.159 Uiso calc R 1 . .
H H8B 0.0546 0.8954 0.3778 0.159 Uiso calc R 1 . .
H H8C 0.2092 0.9577 0.4476 0.159 Uiso calc R 1 . .
C C17 0.6587(4) 1.0166(3) 0.91364(15) 0.0567(6) Uani d . 1 . .
C C18 0.7597(3) 0.9504(3) 0.86229(13) 0.0460(5) Uani d . 1 A .
C C19 0.9423(4) 0.9817(4) 0.88510(17) 0.0644(7) Uani d . 1 . .
H H19 0.9974 1.0416 0.9316 0.077 Uiso calc R 1 A .
C C20 1.0444(4) 0.9273(4) 0.8414(2) 0.0723(8) Uani d . 1 A .
H H20 1.1664 0.9496 0.8582 0.087 Uiso calc R 1 . .
C C21 0.9646(4) 0.8399(4) 0.77289(19) 0.0692(8) Uani d . 1 . .
H H21 1.0338 0.8053 0.7420 0.083 Uiso calc R 1 A .
C C22 0.7832(4) 0.8030(4) 0.74946(17) 0.0616(7) Uani d . 1 A .
H H22 0.7296 0.7400 0.7037 0.074 Uiso calc R 1 . .
C C23 0.6766(3) 0.8578(3) 0.79291(14) 0.0459(5) Uani d . 1 . .
N N2 0.5156(17) 0.4964(13) 0.0090(6) 0.068(2) Uani d PDU 0.50 B -1
C C9 0.3158(14) 0.3911(13) 0.0188(9) 0.137(4) Uani d PDU 0.50 B -1
H H9A 0.2809 0.2935 -0.0129 0.164 Uiso calc PR 0.50 B -1
H H9B 0.3039 0.3626 0.0735 0.164 Uiso calc PR 0.50 B -1
C C10 0.182(3) 0.462(3) -0.0034(13) 0.206(8) Uani d PDU 0.50 B -1
H H10A 0.1401 0.4900 0.0434 0.309 Uiso calc PR 0.50 B -1
H H10B 0.0784 0.3853 -0.0353 0.309 Uiso calc PR 0.50 B -1
H H10C 0.2425 0.5553 -0.0327 0.309 Uiso calc PR 0.50 B -1
C C11 0.552(2) 0.5441(12) -0.0741(5) 0.123(3) Uani d PDU 0.50 B -1
H H11A 0.6746 0.6299 -0.0735 0.148 Uiso calc PR 0.50 B -1
H H11B 0.4646 0.5871 -0.0924 0.148 Uiso calc PR 0.50 B -1
C C12 0.539(2) 0.4172(17) -0.1343(7) 0.143(5) Uani d PDU 0.50 B -1
H H12A 0.6573 0.4138 -0.1353 0.214 Uiso calc PR 0.50 B -1
H H12B 0.5023 0.4420 -0.1855 0.214 Uiso calc PR 0.50 B -1
H H12C 0.4488 0.3155 -0.1202 0.214 Uiso calc PR 0.50 B -1
C C13 0.6031(14) 0.3908(11) 0.0405(6) 0.107(3) Uani d PDU 0.50 B -1
H H13A 0.5483 0.3471 0.0889 0.129 Uiso calc PR 0.50 B -1
H H13B 0.5723 0.3023 0.0027 0.129 Uiso calc PR 0.50 B -1
C C14 0.8051(18) 0.467(2) 0.0567(13) 0.198(8) Uani d PDU 0.50 B -1
H H14A 0.8619 0.5093 0.0091 0.298 Uiso calc PR 0.50 B -1
H H14B 0.8477 0.3905 0.0760 0.298 Uiso calc PR 0.50 B -1
H H14C 0.8378 0.5527 0.0957 0.298 Uiso calc PR 0.50 B -1
C C15 0.5711(13) 0.6447(9) 0.0597(4) 0.092(2) Uani d PDU 0.50 B -1
H H15A 0.6954 0.7176 0.0489 0.110 Uiso calc PR 0.50 B -1
H H15B 0.4894 0.6950 0.0444 0.110 Uiso calc PR 0.50 B -1
C C16 0.5675(16) 0.6226(15) 0.1450(5) 0.101(3) Uani d PDU 0.50 B -1
H H16A 0.4429 0.5586 0.1573 0.152 Uiso calc PR 0.50 B -1
H H16B 0.6121 0.7246 0.1725 0.152 Uiso calc PR 0.50 B -1
H H16C 0.6450 0.5702 0.1609 0.152 Uiso calc PR 0.50 B -1

loop_
_atom_site_aniso_label
_atom_site_aniso_U_11
_atom_site_aniso_U_22
_atom_site_aniso_U_33
_atom_site_aniso_U_12
_atom_site_aniso_U_13
_atom_site_aniso_U_23
S1 0.0447(3) 0.0460(3) 0.0508(3) 0.0161(2) -0.0003(2) -0.0046(2)
S2 0.0499(4) 0.0960(6) 0.0557(4) 0.0415(4) -0.0034(3) -0.0234(3)
O1 0.097(3) 0.122(4) 0.0400(19) 0.072(3) 0.0035(19) -0.007(2)
O2 0.121(4) 0.140(5) 0.058(2) 0.105(4) 0.004(3) -0.009(3)
O1' 0.080(3) 0.124(4) 0.071(3) 0.050(3) 0.014(2) -0.035(3)
O2' 0.130(5) 0.074(3) 0.155(6) 0.029(3) 0.050(4) -0.044(4)
O3 0.0688(12) 0.0459(10) 0.0923(15) 0.0231(9) 0.0119(11) 0.0035(9)
O4 0.0524(11) 0.0802(14) 0.0776(13) 0.0281(10) -0.0143(9) -0.0158(11)
O5 0.0668(12) 0.0628(11) 0.0528(10) 0.0211(9) 0.0102(9) 0.0050(8)
N1 0.0435(10) 0.0453(10) 0.0535(11) 0.0158(8) 0.0049(8) 0.0067(8)
C1 0.0514(15) 0.0519(15) 0.0835(19) 0.0159(12) -0.0037(13) -0.0059(13)
C2 0.0452(15) 0.078(2) 0.133(3) 0.0238(15) 0.0088(17) 0.000(2)
C3 0.0696(19) 0.083(2) 0.075(2) 0.0187(16) 0.0019(15) 0.0304(17)
C4 0.093(3) 0.132(4) 0.094(3) 0.005(3) -0.032(2) 0.049(3)
C5 0.0614(15) 0.0504(14) 0.0593(15) 0.0212(12) 0.0077(12) -0.0036(11)
C6 0.091(2) 0.0666(17) 0.0684(18) 0.0484(17) 0.0055(16) 0.0087(14)
C7 0.0561(16) 0.0599(16) 0.089(2) 0.0262(13) 0.0178(14) 0.0033(14)
C8 0.081(2) 0.079(2) 0.177(4) 0.048(2) 0.043(3) 0.011(3)
C17 0.0716(18) 0.0591(15) 0.0453(13) 0.0331(14) 0.0073(12) -0.0049(11)
C18 0.0551(13) 0.0469(12) 0.0403(11) 0.0251(10) 0.0063(9) 0.0021(9)
C19 0.0577(16) 0.0710(18) 0.0563(15) 0.0214(13) -0.0099(12) -0.0125(13)
C20 0.0465(15) 0.086(2) 0.085(2) 0.0300(15) -0.0087(14) -0.0126(17)
C21 0.0523(15) 0.085(2) 0.081(2) 0.0394(15) 0.0037(14) -0.0147(16)
C22 0.0560(15) 0.0758(18) 0.0602(15) 0.0365(14) -0.0032(12) -0.0226(13)
C23 0.0435(11) 0.0532(13) 0.0450(12) 0.0245(10) 0.0016(9) -0.0021(10)
N2 0.090(4) 0.049(2) 0.063(5) 0.026(2) 0.016(4) 0.011(3)
C9 0.115(7) 0.104(6) 0.181(8) 0.036(5) -0.002(6) 0.005(6)
C10 0.182(11) 0.226(12) 0.227(12) 0.106(9) -0.002(8) -0.015(9)
C11 0.185(8) 0.101(6) 0.086(5) 0.062(6) 0.021(5) 0.015(4)
C12 0.196(10) 0.140(8) 0.097(7) 0.073(7) 0.028(7) 0.000(6)
C13 0.127(6) 0.098(5) 0.113(6) 0.060(5) 0.025(5) 0.012(4)
C14 0.192(11) 0.198(11) 0.214(12) 0.092(8) 0.007(8) 0.006(8)
C15 0.116(5) 0.073(4) 0.086(4) 0.039(4) 0.014(4) -0.003(3)
C16 0.109(6) 0.106(6) 0.082(5) 0.040(5) -0.002(5) -0.007(4)

loop_
_atom_type_symbol
_atom_type_description
_atom_type_scat_dispersion_real
_atom_type_scat_dispersion_imag
_atom_type_scat_source
C C 0.0033 0.0016 'International Tables Vol C Tables 4.2.6.8 and 6.1.1.4'
H H 0.0000 0.0000 'International Tables Vol C Tables 4.2.6.8 and 6.1.1.4'
N N 0.0061 0.0033 'International Tables Vol C Tables 4.2.6.8 and 6.1.1.4'
O O 0.0106 0.0060 'International Tables Vol C Tables 4.2.6.8 and 6.1.1.4'
S S 0.1246 0.1234 'International Tables Vol C Tables 4.2.6.8 and 6.1.1.4'

loop_
_geom_angle_atom_site_label_1
_geom_angle_atom_site_label_2
_geom_angle_atom_site_label_3
_geom_angle_site_symmetry_1
_geom_angle_site_symmetry_3
_geom_angle
_geom_angle_publ_flag
O3 S1 O5 . . 113.19(13) ?
O3 S1 O4 . . 114.49(13) ?
O5 S1 O4 . . 114.26(13) ?
O3 S1 S2 . . 107.77(10) ?
O5 S1 S2 . . 107.23(9) ?
O4 S1 S2 . . 98.34(9) ?
C23 S2 S1 . . 105.73(8) ?
C17 O1' H1' . . 120.0 ?
C5 N1 C7 . . 108.87(19) ?
C5 N1 C3 . . 109.5(2) ?
C7 N1 C3 . . 111.1(2) ?
C5 N1 C1 . . 111.6(2) ?
C7 N1 C1 . . 108.0(2) ?
C3 N1 C1 . . 107.8(2) ?
C2 C1 N1 . . 115.2(3) ?
C2 C1 H1A . . 108.5 ?
N1 C1 H1A . . 108.5 ?
C2 C1 H1B . . 108.5 ?
N1 C1 H1B . . 108.5 ?
H1A C1 H1B . . 107.5 ?
C1 C2 H2A . . 109.5 ?
C1 C2 H2B . . 109.5 ?
H2A C2 H2B . . 109.5 ?
C1 C2 H2C . . 109.5 ?
H2A C2 H2C . . 109.5 ?
H2B C2 H2C . . 109.5 ?
C4 C3 N1 . . 115.2(3) ?
C4 C3 H3A . . 108.5 ?
N1 C3 H3A . . 108.5 ?
C4 C3 H3B . . 108.5 ?
N1 C3 H3B . . 108.5 ?
H3A C3 H3B . . 107.5 ?
C3 C4 H4A . . 109.5 ?
C3 C4 H4B . . 109.5 ?
H4A C4 H4B . . 109.5 ?
C3 C4 H4C . . 109.5 ?
H4A C4 H4C . . 109.5 ?
H4B C4 H4C . . 109.5 ?
C6 C5 N1 . . 115.4(2) ?
C6 C5 H5A . . 108.4 ?
N1 C5 H5A . . 108.4 ?
C6 C5 H5B . . 108.4 ?
N1 C5 H5B . . 108.4 ?
H5A C5 H5B . . 107.5 ?
C5 C6 H6A . . 109.5 ?
C5 C6 H6B . . 109.5 ?
H6A C6 H6B . . 109.5 ?
C5 C6 H6C . . 109.5 ?
H6A C6 H6C . . 109.5 ?
H6B C6 H6C . . 109.5 ?
C8 C7 N1 . . 116.2(3) ?
C8 C7 H7A . . 108.2 ?
N1 C7 H7A . . 108.2 ?
C8 C7 H7B . . 108.2 ?
N1 C7 H7B . . 108.2 ?
H7A C7 H7B . . 107.4 ?
C7 C8 H8A . . 109.5 ?
C7 C8 H8B . . 109.5 ?
H8A C8 H8B . . 109.5 ?
C7 C8 H8C . . 109.5 ?
H8A C8 H8C . . 109.5 ?
H8B C8 H8C . . 109.5 ?
O2 C17 O2' . . 83.1(5) ?
O2 C17 O1 . . 125.9(3) ?
O2' C17 O1 . . 73.1(5) ?
O2 C17 O1' . . 69.9(4) ?
O2' C17 O1' . . 125.1(4) ?
O1 C17 O1' . . 85.3(4) ?
O2 C17 C18 . . 120.9(3) ?
O2' C17 C18 . . 119.3(4) ?
O1 C17 C18 . . 113.1(3) ?
O1' C17 C18 . . 115.6(3) ?
C19 C18 C23 . . 118.6(2) ?
C19 C18 C17 . . 118.6(2) ?
C23 C18 C17 . . 122.8(2) ?
C20 C19 C18 . . 122.2(3) ?
C20 C19 H19 . . 118.9 ?
C18 C19 H19 . . 118.9 ?
C21 C20 C19 . . 119.2(3) ?
C21 C20 H20 . . 120.4 ?
C19 C20 H20 . . 120.4 ?
C20 C21 C22 . . 120.3(3) ?
C20 C21 H21 . . 119.8 ?
C22 C21 H21 . . 119.8 ?
C21 C22 C23 . . 121.5(2) ?
C21 C22 H22 . . 119.3 ?
C23 C22 H22 . . 119.3 ?
C22 C23 C18 . . 118.2(2) ?
C22 C23 S2 . . 123.68(19) ?
C18 C23 S2 . . 118.15(17) ?
C15 N2 C11 . . 108.0(8) ?
C15 N2 C13 . . 112.0(9) ?
C11 N2 C13 . . 115.3(10) ?
C15 N2 C9 . . 108.4(10) ?
C11 N2 C9 . . 113.1(10) ?
C13 N2 C9 . . 99.7(9) ?
C10 C9 N2 . . 115.5(12) ?
C10 C9 H9A . . 108.4 ?
N2 C9 H9A . . 108.4 ?
C10 C9 H9B . . 108.4 ?
N2 C9 H9B . . 108.4 ?
H9A C9 H9B . . 107.5 ?
N2 C11 C12 . . 117.8(9) ?
N2 C11 H11A . . 107.9 ?
C12 C11 H11A . . 107.9 ?
N2 C11 H11B . . 107.9 ?
C12 C11 H11B . . 107.9 ?
H11A C11 H11B . . 107.2 ?
C14 C13 N2 . . 115.8(11) ?
C14 C13 H13A . . 108.3 ?
N2 C13 H13A . . 108.3 ?
C14 C13 H13B . . 108.3 ?
N2 C13 H13B . . 108.3 ?
H13A C13 H13B . . 107.4 ?
C16 C15 N2 . . 115.7(8) ?
C16 C15 H15A . . 108.4 ?
N2 C15 H15A . . 108.4 ?
C16 C15 H15B . . 108.4 ?
N2 C15 H15B . . 108.4 ?
H15A C15 H15B . . 107.4 ?

loop_
_geom_bond_atom_site_label_1
_geom_bond_atom_site_label_2
_geom_bond_site_symmetry_2
_geom_bond_distance
_geom_bond_publ_flag
S1 O3 . 1.432(2) ?
S1 O5 . 1.4325(19) ?
S1 O4 . 1.444(2) ?
S1 S2 . 2.1075(9) ?
S2 C23 . 1.774(2) ?
O1 C17 . 1.280(5) ?
O2 C17 . 1.188(5) ?
O1' C17 . 1.285(6) ?
O1' H1' . 0.8200 ?
O2' C17 . 1.217(6) ?
N1 C5 . 1.502(3) ?
N1 C7 . 1.515(3) ?
N1 C3 . 1.521(4) ?
N1 C1 . 1.525(3) ?
C1 C2 . 1.502(5) ?
C1 H1A . 0.9700 ?
C1 H1B . 0.9700 ?
C2 H2A . 0.9600 ?
C2 H2B . 0.9600 ?
C2 H2C . 0.9600 ?
C3 C4 . 1.502(5) ?
C3 H3A . 0.9700 ?
C3 H3B . 0.9700 ?
C4 H4A . 0.9600 ?
C4 H4B . 0.9600 ?
C4 H4C . 0.9600 ?
C5 C6 . 1.488(4) ?
C5 H5A . 0.9700 ?
C5 H5B . 0.9700 ?
C6 H6A . 0.9600 ?
C6 H6B . 0.9600 ?
C6 H6C . 0.9600 ?
C7 C8 . 1.500(4) ?
C7 H7A . 0.9700 ?
C7 H7B . 0.9700 ?
C8 H8A . 0.9600 ?
C8 H8B . 0.9600 ?
C8 H8C . 0.9600 ?
C17 C18 . 1.511(3) ?
C18 C19 . 1.387(4) ?
C18 C23 . 1.401(3) ?
C19 C20 . 1.373(4) ?
C19 H19 . 0.9300 ?
C20 C21 . 1.365(4) ?
C20 H20 . 0.9300 ?
C21 C22 . 1.370(4) ?
C21 H21 . 0.9300 ?
C22 C23 . 1.400(3) ?
C22 H22 . 0.9300 ?
N2 C15 . 1.495(9) ?
N2 C11 . 1.497(9) ?
N2 C13 . 1.502(9) ?
N2 C9 . 1.503(10) ?
C9 C10 . 1.496(9) ?
C9 H9A . 0.9700 ?
C9 H9B . 0.9700 ?
C10 H10A . 0.9600 ?
C10 H10B . 0.9600 ?
C10 H10C . 0.9600 ?
C11 C12 . 1.513(9) ?
C11 H11A . 0.9700 ?
C11 H11B . 0.9700 ?
C12 H12A . 0.9600 ?
C12 H12B . 0.9600 ?
C12 H12C . 0.9600 ?
C13 C14 . 1.469(9) ?
C13 H13A . 0.9700 ?
C13 H13B . 0.9700 ?
C14 H14A . 0.9600 ?
C14 H14B . 0.9600 ?
C14 H14C . 0.9600 ?
C15 C16 . 1.467(8) ?
C15 H15A . 0.9700 ?
C15 H15B . 0.9700 ?
C16 H16A . 0.9600 ?
C16 H16B . 0.9600 ?
C16 H16C . 0.9600 ?

loop_
_geom_hbond_atom_site_label_D
_geom_hbond_atom_site_label_H
_geom_hbond_atom_site_label_A
_geom_hbond_site_symmetry_A
_geom_hbond_distance_DH
_geom_hbond_distance_HA
_geom_hbond_distance_DA
_geom_hbond_angle_DHA
_geom_hbond_publ_flag
O1' H1' O1 2_677 0.82 1.62 2.436(6) 175 no

loop_
_geom_torsion_atom_site_label_1
_geom_torsion_atom_site_label_2
_geom_torsion_atom_site_label_3
_geom_torsion_atom_site_label_4
_geom_torsion_site_symmetry_1
_geom_torsion_site_symmetry_2
_geom_torsion_site_symmetry_3
_geom_torsion_site_symmetry_4
_geom_torsion
_geom_torsion_publ_flag
O3 S1 S2 C23 . . . . 67.06(13) ?
O5 S1 S2 C23 . . . . -55.11(13) ?
O4 S1 S2 C23 . . . . -173.80(13) ?
C5 N1 C1 C2 . . . . 55.0(3) ?
C7 N1 C1 C2 . . . . 174.6(3) ?
C3 N1 C1 C2 . . . . -65.3(3) ?
C5 N1 C3 C4 . . . . 62.1(4) ?
C7 N1 C3 C4 . . . . -58.2(4) ?
C1 N1 C3 C4 . . . . -176.3(4) ?
C7 N1 C5 C6 . . . . -59.0(3) ?
C3 N1 C5 C6 . . . . 179.3(3) ?
C1 N1 C5 C6 . . . . 60.1(3) ?
C5 N1 C7 C8 . . . . -174.2(3) ?
C3 N1 C7 C8 . . . . -53.5(4) ?
C1 N1 C7 C8 . . . . 64.5(4) ?
O2 C17 C18 C19 . . . . 141.2(5) ?
O2' C17 C18 C19 . . . . 41.1(6) ?
O1 C17 C18 C19 . . . . -41.7(4) ?
O1' C17 C18 C19 . . . . -137.8(4) ?
O2 C17 C18 C23 . . . . -39.2(6) ?
O2' C17 C18 C23 . . . . -139.3(5) ?
O1 C17 C18 C23 . . . . 137.9(4) ?
O1' C17 C18 C23 . . . . 41.8(5) ?
C23 C18 C19 C20 . . . . 1.1(4) ?
C17 C18 C19 C20 . . . . -179.3(3) ?
C18 C19 C20 C21 . . . . 0.3(5) ?
C19 C20 C21 C22 . . . . -2.0(5) ?
C20 C21 C22 C23 . . . . 2.4(5) ?
C21 C22 C23 C18 . . . . -0.9(4) ?
C21 C22 C23 S2 . . . . 178.8(2) ?
C19 C18 C23 C22 . . . . -0.7(4) ?
C17 C18 C23 C22 . . . . 179.7(3) ?
C19 C18 C23 S2 . . . . 179.5(2) ?
C17 C18 C23 S2 . . . . -0.1(3) ?
S1 S2 C23 C22 . . . . -3.3(3) ?
S1 S2 C23 C18 . . . . 176.46(17) ?
C15 N2 C9 C10 . . . . 59.8(16) ?
C11 N2 C9 C10 . . . . -59.9(17) ?
C13 N2 C9 C10 . . . . 177.1(14) ?
C15 N2 C11 C12 . . . . 169.3(12) ?
C13 N2 C11 C12 . . . . 43.1(17) ?
C9 N2 C11 C12 . . . . -70.8(16) ?
C15 N2 C13 C14 . . . . -52.6(15) ?
C11 N2 C13 C14 . . . . 71.5(15) ?
C9 N2 C13 C14 . . . . -167.1(13) ?
C11 N2 C15 C16 . . . . -172.6(10) ?
C13 N2 C15 C16 . . . . -44.6(13) ?
C9 N2 C15 C16 . . . . 64.5(12) ?
